data_7116848
loop_
_publ_author_name
'Stephane A. Baudron'
'Herve Ruffin'
'Mir Wais Hosseini'

_publ_section_title
;
 On Zn(II) 2,2'-bisdipyrrin circular helicates
;
_journal_name_full Chem.Commun.
_journal_page_first 5906
_journal_paper_doi 10.1039/C5cc00724K
_journal_volume 51
_journal_year 2015
_chemical_formula_moiety 'C68 H48 N8 O8 Zn2'
_chemical_formula_sum 'C68 H48 N8 O8 Zn2'
_chemical_formula_weight 1235.88
_chemical_name_systematic
;
 ?
;
_space_group_IT_number 15
_symmetry_cell_setting monoclinic
_symmetry_space_group_name_Hall '-C 2yc'
_symmetry_space_group_name_H-M 'C 1 2/c 1'
_atom_sites_solution_hydrogens geom
_atom_sites_solution_primary direct
_atom_sites_solution_secondary difmap
_audit_creation_method SHELXL-97
_audit_update_record
;
2014-12-17 deposited with the CCDC.
2015-02-19 downloaded from the CCDC.
;
_cell_angle_alpha 90.00
_cell_angle_beta 100.563(2)
_cell_angle_gamma 90.00
_cell_formula_units_Z 12
_cell_length_a 23.8065(15)
_cell_length_b 16.6644(11)
_cell_length_c 42.744(3)
_cell_measurement_reflns_used 8151
_cell_measurement_temperature 173(2)
_cell_measurement_theta_max 23.46
_cell_measurement_theta_min 2.36
_cell_volume 16670.1(19)
_computing_cell_refinement 'Bruker SAINT'
_computing_data_collection 'Bruker APEX2'
_computing_data_reduction 'Bruker SAINT'
_computing_molecular_graphics 'Bruker SHELXTL'
_computing_publication_material 'Bruker SHELXTL'
_computing_structure_refinement 'SHELXL-97 (Sheldrick, 2008)'
_computing_structure_solution 'SHELXS-97 (Sheldrick, 2008)'
_diffrn_ambient_temperature 173(2)
_diffrn_measured_fraction_theta_full 0.974
_diffrn_measured_fraction_theta_max 0.974
_diffrn_measurement_device_type 'Bruker APEX-II CCD'
_diffrn_measurement_method '\f and \w scans'
_diffrn_radiation_monochromator graphite
_diffrn_radiation_source 'fine-focus sealed tube'
_diffrn_radiation_type MoK\a
_diffrn_radiation_wavelength 0.71073
_diffrn_reflns_av_R_equivalents 0.0925
_diffrn_reflns_av_sigmaI/netI 0.0872
_diffrn_reflns_limit_h_max 33
_diffrn_reflns_limit_h_min -31
_diffrn_reflns_limit_k_max 23
_diffrn_reflns_limit_k_min -23
_diffrn_reflns_limit_l_max 60
_diffrn_reflns_limit_l_min -52
_diffrn_reflns_number 110709
_diffrn_reflns_theta_full 29.42
_diffrn_reflns_theta_max 29.42
_diffrn_reflns_theta_min 1.50
_exptl_absorpt_coefficient_mu 0.932
_exptl_absorpt_correction_T_max 0.9292
_exptl_absorpt_correction_T_min 0.9126
_exptl_absorpt_correction_type multi-scan
_exptl_absorpt_process_details sadabs
_exptl_crystal_colour dark-green
_exptl_crystal_density_diffrn 1.477
_exptl_crystal_density_meas 'not measured'
_exptl_crystal_density_method 'not measured'
_exptl_crystal_description block
_exptl_crystal_F_000 7632
_exptl_crystal_size_max 0.10
_exptl_crystal_size_mid 0.10
_exptl_crystal_size_min 0.08
_refine_diff_density_max 1.144
_refine_diff_density_min -0.939
_refine_diff_density_rms 0.143
_refine_ls_extinction_method none
_refine_ls_goodness_of_fit_ref 1.056
_refine_ls_hydrogen_treatment constr
_refine_ls_matrix_type full
_refine_ls_number_parameters 1206
_refine_ls_number_reflns 22429
_refine_ls_number_restraints 0
_refine_ls_restrained_S_all 1.056
_refine_ls_R_factor_all 0.1386
_refine_ls_R_factor_gt 0.0775
_refine_ls_shift/su_max 0.002
_refine_ls_shift/su_mean 0.000
_refine_ls_structure_factor_coef Fsqd
_refine_ls_weighting_details 'calc w=1/[\s^2^(Fo^2^)+(0.0787P)^2^+93.0417P] where P=(Fo^2^+2Fc^2^)/3'
_refine_ls_weighting_scheme calc
_refine_ls_wR_factor_gt 0.1884
_refine_ls_wR_factor_ref 0.2190
_reflns_number_gt 13288
_reflns_number_total 22429
_reflns_threshold_expression >2sigma(I)
_cod_data_source_file c5cc00724k2.cif
_cod_data_source_block compound4b
_cod_original_cell_volume 16670.1(18)
_cod_original_sg_symbol_H-M 'C2/c  '
_cod_database_code 7116848

loop_
_symmetry_equiv_pos_as_xyz
'x, y, z'
'-x, y, -z+1/2'
'x+1/2, y+1/2, z'
'-x+1/2, y+1/2, -z+1/2'
'-x, -y, -z'
'x, -y, z-1/2'
'-x+1/2, -y+1/2, -z'
'x+1/2, -y+1/2, z-1/2'

loop_
_atom_site_label
_atom_site_type_symbol
_atom_site_fract_x
_atom_site_fract_y
_atom_site_fract_z
_atom_site_U_iso_or_equiv
_atom_site_adp_type
_atom_site_occupancy
_atom_site_symmetry_multiplicity
_atom_site_calc_flag
_atom_site_refinement_flags
_atom_site_disorder_assembly
_atom_site_disorder_group
C1 C 0.3531(2) -0.1030(3) 0.26502(12) 0.0321(11) Uani 1 1 d . . .
H1 H 0.3407 -0.0584 0.2749 0.039 Uiso 1 1 calc R . .
C2 C 0.3362(2) -0.1834(3) 0.26968(13) 0.0388(12) Uani 1 1 d . . .
H2 H 0.3109 -0.2001 0.2826 0.047 Uiso 1 1 calc R . .
C3 C 0.3639(2) -0.2309(3) 0.25168(13) 0.0342(11) Uani 1 1 d . . .
H3 H 0.3616 -0.2866 0.2501 0.041 Uiso 1 1 calc R . .
C4 C 0.39726(19) -0.1793(2) 0.23546(11) 0.0246(9) Uani 1 1 d . . .
C5 C 0.43222(19) -0.2003(2) 0.21408(11) 0.0249(9) Uani 1 1 d . . .
C6 C 0.46812(19) -0.1497(2) 0.20031(11) 0.0239(9) Uani 1 1 d . . .
C7 C 0.4950(2) -0.1660(3) 0.17382(12) 0.0326(11) Uani 1 1 d . . .
H7 H 0.4941 -0.2143 0.1629 0.039 Uiso 1 1 calc R . .
C8 C 0.5224(2) -0.0975(3) 0.16749(12) 0.0338(11) Uani 1 1 d . . .
H8 H 0.5427 -0.0900 0.1511 0.041 Uiso 1 1 calc R . .
C9 C 0.5140(2) -0.0404(2) 0.19049(11) 0.0263(10) Uani 1 1 d . . .
C10 C 0.4307(2) -0.2869(3) 0.20406(12) 0.0301(10) Uani 1 1 d . . .
C11 C 0.4813(2) -0.3309(2) 0.20863(13) 0.0351(12) Uani 1 1 d . . .
H11 H 0.5157 -0.3058 0.2169 0.042 Uiso 1 1 calc R . .
C12 C 0.4808(2) -0.4121(3) 0.20100(15) 0.0441(14) Uani 1 1 d . . .
H12 H 0.5146 -0.4415 0.2045 0.053 Uiso 1 1 calc R . .
C13 C 0.4289(2) -0.4490(3) 0.18793(15) 0.0460(15) Uani 1 1 d . . .
C14 C 0.3790(2) -0.4048(3) 0.18296(14) 0.0437(14) Uani 1 1 d . . .
H14 H 0.3447 -0.4290 0.1739 0.052 Uiso 1 1 calc R . .
C15 C 0.3800(2) -0.3245(3) 0.19139(13) 0.0381(12) Uani 1 1 d . . .
H15 H 0.3461 -0.2956 0.1885 0.046 Uiso 1 1 calc R . .
C16 C 0.4254(3) -0.5362(4) 0.17909(18) 0.0620(19) Uani 1 1 d . . .
C17 C 0.4748(4) -0.6567(3) 0.1749(2) 0.097(3) Uani 1 1 d . . .
H17A H 0.4540 -0.6868 0.1882 0.146 Uiso 1 1 calc R . .
H17B H 0.5132 -0.6766 0.1775 0.146 Uiso 1 1 calc R . .
H17C H 0.4565 -0.6623 0.1531 0.146 Uiso 1 1 calc R . .
C18 C 0.53976(19) 0.0380(2) 0.19710(11) 0.0262(10) Uani 1 1 d . . .
C19 C 0.5517(2) 0.0976(3) 0.17565(12) 0.0352(12) Uani 1 1 d . . .
H19 H 0.5454 0.0942 0.1536 0.042 Uiso 1 1 calc R . .
C20 C 0.5743(2) 0.1614(3) 0.19403(13) 0.0357(12) Uani 1 1 d . . .
H20 H 0.5859 0.2100 0.1866 0.043 Uiso 1 1 calc R . .
C21 C 0.5770(2) 0.1398(2) 0.22641(12) 0.0281(10) Uani 1 1 d . . .
C22 C 0.60114(19) 0.1846(2) 0.25339(13) 0.0294(11) Uani 1 1 d . A .
C23 C 0.61083(19) 0.1593(2) 0.28477(12) 0.0289(10) Uani 1 1 d . . .
C24 C 0.6313(2) 0.2058(3) 0.31255(13) 0.0406(13) Uani 1 1 d . . .
H24 H 0.6426 0.2592 0.3130 0.049 Uiso 1 1 calc R . .
C25 C 0.6313(3) 0.1577(3) 0.33804(15) 0.0486(15) Uani 1 1 d . . .
H25 H 0.6419 0.1719 0.3593 0.058 Uiso 1 1 calc R . .
C26 C 0.6119(2) 0.0810(3) 0.32589(14) 0.0403(13) Uani 1 1 d . . .
H26 H 0.6083 0.0363 0.3384 0.048 Uiso 1 1 calc R . .
C27 C 0.6184(2) 0.2700(2) 0.24780(12) 0.0307(11) Uani 1 1 d . . .
C28 C 0.5806(3) 0.3292(3) 0.2449(2) 0.067(2) Uani 1 1 d . A .
H28 H 0.5425 0.3169 0.2449 0.080 Uiso 1 1 calc R . .
C29 C 0.5959(3) 0.4089(3) 0.2421(2) 0.069(2) Uani 1 1 d . . .
H29 H 0.5683 0.4489 0.2409 0.082 Uiso 1 1 calc R A .
C30 C 0.6497(2) 0.4284(2) 0.24090(12) 0.0308(11) Uani 1 1 d . A .
C32A C 0.6896(5) 0.3736(6) 0.2524(7) 0.045(5) Uani 0.50(3) 1 d P A 1
H32A H 0.7277 0.3888 0.2576 0.054 Uiso 0.50(3) 1 calc PR A 1
C33A C 0.6742(6) 0.2939(6) 0.2568(7) 0.046(6) Uani 0.50(3) 1 d P A 1
H33A H 0.7018 0.2571 0.2658 0.055 Uiso 0.50(3) 1 calc PR A 1
C32B C 0.6857(6) 0.3646(8) 0.2325(6) 0.041(5) Uani 0.50(3) 1 d P A 2
H32B H 0.7192 0.3762 0.2251 0.049 Uiso 0.50(3) 1 calc PR A 2
C33B C 0.6689(6) 0.2871(7) 0.2358(7) 0.038(5) Uani 0.50(3) 1 d P A 2
H33B H 0.6908 0.2452 0.2300 0.045 Uiso 0.50(3) 1 calc PR A 2
C33 C 0.6647(2) 0.5146(2) 0.23757(12) 0.0318(11) Uani 1 1 d . . .
C34 C 0.7391(3) 0.6075(3) 0.23744(19) 0.064(2) Uani 1 1 d . . .
H34A H 0.7166 0.6330 0.2192 0.096 Uiso 1 1 calc R A .
H34B H 0.7786 0.6081 0.2354 0.096 Uiso 1 1 calc R . .
H34C H 0.7347 0.6359 0.2564 0.096 Uiso 1 1 calc R . .
N1 N 0.38913(16) -0.10045(19) 0.24469(9) 0.0252(8) Uani 1 1 d . . .
N2 N 0.48112(16) -0.07072(19) 0.21014(9) 0.0231(8) Uani 1 1 d . . .
N3 N 0.55443(16) 0.06320(19) 0.22732(9) 0.0242(8) Uani 1 1 d . . .
N4 N 0.59954(17) 0.0816(2) 0.29455(10) 0.0287(9) Uani 1 1 d . . .
O1 O 0.3818(2) -0.5702(3) 0.16939(19) 0.109(2) Uani 1 1 d . . .
O2 O 0.4758(2) -0.5721(2) 0.18396(13) 0.0666(14) Uani 1 1 d . . .
O3 O 0.63115(18) 0.5682(2) 0.23348(12) 0.0589(12) Uani 1 1 d . A .
O4 O 0.72042(17) 0.5256(2) 0.23942(12) 0.0581(12) Uani 1 1 d . A .
Zn1 Zn 0.43284(2) -0.00651(3) 0.234156(13) 0.02461(13) Uani 1 1 d . . .
C35 C 0.3028(2) 0.1959(3) 0.07794(12) 0.0367(12) Uani 1 1 d . . .
H35 H 0.3180 0.1561 0.0667 0.044 Uiso 1 1 calc R . .
C36 C 0.3200(2) 0.2766(3) 0.07936(14) 0.0420(13) Uani 1 1 d . . .
H36 H 0.3483 0.2990 0.0697 0.050 Uiso 1 1 calc R . .
C37 C 0.2876(2) 0.3156(3) 0.09741(13) 0.0387(12) Uani 1 1 d . . .
H37 H 0.2894 0.3700 0.1023 0.046 Uiso 1 1 calc R . .
C38 C 0.2505(2) 0.2586(3) 0.10743(12) 0.0309(11) Uani 1 1 d . . .
C39 C 0.2083(2) 0.2727(3) 0.12553(12) 0.0310(11) Uani 1 1 d . . .
C40 C 0.1694(2) 0.2163(3) 0.13321(12) 0.0309(11) Uani 1 1 d . . .
C41 C 0.1321(2) 0.2274(3) 0.15554(13) 0.0402(13) Uani 1 1 d . . .
H41 H 0.1271 0.2746 0.1663 0.048 Uiso 1 1 calc R . .
C42 C 0.1049(2) 0.1558(3) 0.15808(13) 0.0375(12) Uani 1 1 d . . .
H42 H 0.0790 0.1445 0.1713 0.045 Uiso 1 1 calc R . .
C43 C 0.1241(2) 0.1025(3) 0.13661(12) 0.0319(11) Uani 1 1 d . . .
C44 C 0.2040(2) 0.3566(3) 0.13714(13) 0.0362(12) Uani 1 1 d . . .
C45 C 0.2451(3) 0.3873(3) 0.16143(15) 0.0489(15) Uani 1 1 d . . .
H45 H 0.2742 0.3544 0.1717 0.059 Uiso 1 1 calc R . .
C46 C 0.2425(3) 0.4680(3) 0.17043(16) 0.0494(15) Uani 1 1 d . . .
H46 H 0.2691 0.4882 0.1873 0.059 Uiso 1 1 calc R . .
C47 C 0.2004(2) 0.5173(3) 0.15415(15) 0.0447(14) Uani 1 1 d . . .
C48 C 0.1583(2) 0.4863(3) 0.13051(14) 0.0428(13) Uani 1 1 d . . .
H48 H 0.1295 0.5194 0.1199 0.051 Uiso 1 1 calc R . .
C49 C 0.1594(2) 0.4057(3) 0.12282(13) 0.0398(12) Uani 1 1 d . . .
H49 H 0.1299 0.3841 0.1079 0.048 Uiso 1 1 calc R . .
C50 C 0.2047(3) 0.6054(3) 0.16152(18) 0.0521(16) Uani 1 1 d . . .
C51 C 0.1764(4) 0.7341(4) 0.1462(2) 0.080(2) Uani 1 1 d . . .
H51A H 0.1770 0.7464 0.1682 0.120 Uiso 1 1 calc R . .
H51B H 0.1455 0.7623 0.1332 0.120 Uiso 1 1 calc R . .
H51C H 0.2119 0.7505 0.1405 0.120 Uiso 1 1 calc R . .
C52 C 0.1026(2) 0.0236(3) 0.12712(12) 0.0312(11) Uani 1 1 d . . .
C53 C 0.0878(2) -0.0407(3) 0.14541(14) 0.0410(13) Uani 1 1 d . . .
H53 H 0.0892 -0.0414 0.1673 0.049 Uiso 1 1 calc R . .
C54 C 0.0708(2) -0.1023(3) 0.12425(13) 0.0414(13) Uani 1 1 d . . .
H54 H 0.0593 -0.1532 0.1294 0.050 Uiso 1 1 calc R . .
C55 C 0.0740(2) -0.0749(3) 0.09343(12) 0.0322(11) Uani 1 1 d . . .
C56 C 0.0577(2) -0.1160(3) 0.06497(13) 0.0350(12) Uani 1 1 d . B .
C57 C 0.0573(2) -0.0870(3) 0.03425(13) 0.0389(12) Uani 1 1 d . . .
C58 C 0.0455(3) -0.1298(4) 0.00479(16) 0.0548(16) Uani 1 1 d . . .
H58 H 0.0330 -0.1826 0.0020 0.066 Uiso 1 1 calc R . .
C59 C 0.0561(3) -0.0781(4) -0.01875(15) 0.0586(18) Uani 1 1 d . . .
H59 H 0.0537 -0.0899 -0.0402 0.070 Uiso 1 1 calc R . .
C60 C 0.0711(3) -0.0045(3) -0.00375(14) 0.0470(14) Uani 1 1 d . . .
H60 H 0.0794 0.0417 -0.0143 0.056 Uiso 1 1 calc R . .
C61 C 0.0375(2) -0.2007(3) 0.06745(14) 0.0382(12) Uani 1 1 d . . .
C62A C -0.0131(11) -0.2158(11) 0.0784(6) 0.044(6) Uani 0.47(5) 1 d P B 3
H62A H -0.0357 -0.1721 0.0814 0.053 Uiso 0.47(5) 1 calc PR B 3
C63A C -0.0325(10) -0.2930(11) 0.0851(8) 0.048(6) Uani 0.47(5) 1 d P B 3
H63A H -0.0650 -0.3012 0.0939 0.058 Uiso 0.47(5) 1 calc PR B 3
C62B C -0.0210(10) -0.2159(12) 0.0593(17) 0.110(18) Uani 0.53(5) 1 d P B 4
H62B H -0.0472 -0.1783 0.0494 0.132 Uiso 0.53(5) 1 calc PR B 4
C63B C -0.0366(7) -0.2943(10) 0.0673(12) 0.064(9) Uani 0.53(5) 1 d P B 4
H63B H -0.0753 -0.3051 0.0657 0.076 Uiso 0.53(5) 1 calc PR B 4
C64 C 0.0017(2) -0.3561(3) 0.07749(14) 0.0404(13) Uani 1 1 d . . .
C65 C 0.0551(2) -0.3426(3) 0.07212(18) 0.0587(19) Uani 1 1 d . B .
H65 H 0.0796 -0.3856 0.0712 0.070 Uiso 1 1 calc R . .
C66 C 0.0736(2) -0.2650(3) 0.06794(18) 0.0572(18) Uani 1 1 d . B .
H66 H 0.1111 -0.2565 0.0654 0.069 Uiso 1 1 calc R . .
C67 C -0.0164(3) -0.4405(3) 0.08294(15) 0.0458(14) Uani 1 1 d . B .
C68 C -0.0921(3) -0.5240(4) 0.0904(2) 0.074(2) Uani 1 1 d . B .
H68A H -0.0875 -0.5594 0.0734 0.111 Uiso 1 1 calc R . .
H68B H -0.1320 -0.5201 0.0916 0.111 Uiso 1 1 calc R . .
H68C H -0.0714 -0.5447 0.1102 0.111 Uiso 1 1 calc R . .
C69 C 0.2605(3) 0.0094(3) 0.16484(15) 0.0494(15) Uani 1 1 d . . .
H69 H 0.2533 0.0566 0.1750 0.059 Uiso 1 1 calc R . .
C70 C 0.2796(3) -0.0627(3) 0.18082(14) 0.0503(15) Uani 1 1 d . . .
H70 H 0.2857 -0.0720 0.2026 0.060 Uiso 1 1 calc R . .
C71 C 0.2872(3) -0.1156(3) 0.15772(14) 0.0455(14) Uani 1 1 d . . .
H71 H 0.3012 -0.1677 0.1609 0.055 Uiso 1 1 calc R . .
C72 C 0.2698(2) -0.0767(3) 0.12774(13) 0.0360(11) Uani 1 1 d . . .
C73 C 0.2671(2) -0.1099(3) 0.09732(13) 0.0357(12) Uani 1 1 d . . .
C74 C 0.2460(2) -0.0704(3) 0.06841(13) 0.0347(11) Uani 1 1 d . . .
C75 C 0.2500(2) -0.0972(3) 0.03722(13) 0.0413(13) Uani 1 1 d . . .
H75 H 0.2639 -0.1466 0.0321 0.050 Uiso 1 1 calc R . .
C76 C 0.2296(2) -0.0376(3) 0.01612(13) 0.0400(13) Uani 1 1 d . . .
H76 H 0.2273 -0.0382 -0.0058 0.048 Uiso 1 1 calc R . .
C77 C 0.2131(2) 0.0249(3) 0.03466(12) 0.0340(11) Uani 1 1 d . . .
C78 C 0.2886(2) -0.1929(3) 0.09576(14) 0.0402(13) Uani 1 1 d . . .
C79 C 0.2534(3) -0.2515(3) 0.07937(16) 0.0503(15) Uani 1 1 d . . .
H79 H 0.2164 -0.2384 0.0696 0.060 Uiso 1 1 calc R . .
C80 C 0.2732(3) -0.3302(3) 0.07741(16) 0.0562(17) Uani 1 1 d . . .
H80 H 0.2491 -0.3693 0.0668 0.067 Uiso 1 1 calc R . .
C81 C 0.3286(3) -0.3497(3) 0.09126(16) 0.0502(15) Uani 1 1 d . . .
C82 C 0.3635(3) -0.2920(3) 0.10783(15) 0.0496(15) Uani 1 1 d . . .
H82 H 0.4005 -0.3056 0.1175 0.060 Uiso 1 1 calc R . .
C83 C 0.3442(2) -0.2132(3) 0.11030(15) 0.0459(14) Uani 1 1 d . . .
H83 H 0.3681 -0.1748 0.1215 0.055 Uiso 1 1 calc R . .
C84 C 0.3472(3) -0.4341(4) 0.08742(18) 0.0608(18) Uani 1 1 d . . .
C85 C 0.4254(4) -0.5219(5) 0.0979(2) 0.097(3) Uani 1 1 d . . .
H85A H 0.4045 -0.5606 0.1078 0.145 Uiso 1 1 calc R . .
H85B H 0.4648 -0.5225 0.1082 0.145 Uiso 1 1 calc R . .
H85C H 0.4228 -0.5351 0.0758 0.145 Uiso 1 1 calc R . .
C86 C 0.1889(2) 0.1030(3) 0.02433(12) 0.0326(11) Uani 1 1 d . . .
C87 C 0.2023(2) 0.1532(3) 0.00070(13) 0.0410(13) Uani 1 1 d . . .
H87 H 0.2257 0.1409 -0.0138 0.049 Uiso 1 1 calc R . .
C88 C 0.1742(2) 0.2246(3) 0.00306(13) 0.0402(13) Uani 1 1 d . . .
H88 H 0.1762 0.2707 -0.0090 0.048 Uiso 1 1 calc R . .
C89 C 0.1412(2) 0.2141(3) 0.02760(11) 0.0301(10) Uani 1 1 d . . .
C90 C 0.1034(2) 0.2697(3) 0.03736(12) 0.0331(11) Uani 1 1 d . . .
C91 C 0.0640(2) 0.2551(3) 0.05687(12) 0.0336(11) Uani 1 1 d . . .
C92 C 0.0321(2) 0.3123(3) 0.07091(13) 0.0400(13) Uani 1 1 d . . .
H92 H 0.0320 0.3676 0.0680 0.048 Uiso 1 1 calc R . .
C93 C 0.0016(2) 0.2707(3) 0.08954(14) 0.0437(13) Uani 1 1 d . . .
H93 H -0.0232 0.2922 0.1018 0.052 Uiso 1 1 calc R . .
C94 C 0.0148(2) 0.1887(3) 0.08674(14) 0.0419(13) Uani 1 1 d . . .
H94 H -0.0002 0.1473 0.0973 0.050 Uiso 1 1 calc R . .
C95 C 0.1107(2) 0.3549(3) 0.02757(12) 0.0339(11) Uani 1 1 d . . .
C96 C 0.1610(2) 0.3952(3) 0.03949(13) 0.0388(12) Uani 1 1 d . . .
H96 H 0.1907 0.3678 0.0523 0.047 Uiso 1 1 calc R . .
C97 C 0.1677(2) 0.4750(3) 0.03278(14) 0.0433(13) Uani 1 1 d . . .
H97 H 0.2012 0.5015 0.0417 0.052 Uiso 1 1 calc R . .
C98 C 0.1249(3) 0.5160(3) 0.01297(14) 0.0456(14) Uani 1 1 d . . .
C99 C 0.0750(3) 0.4764(3) 0.00036(16) 0.0547(17) Uani 1 1 d . . .
H99 H 0.0465 0.5034 -0.0134 0.066 Uiso 1 1 calc R . .
C100 C 0.0668(3) 0.3970(3) 0.00801(14) 0.0460(14) Uani 1 1 d . . .
H100 H 0.0323 0.3716 0.0002 0.055 Uiso 1 1 calc R . .
C101 C 0.1342(4) 0.6031(3) 0.00658(15) 0.0556(18) Uani 1 1 d . . .
C102 C 0.1160(5) 0.7143(5) -0.0242(3) 0.118(4) Uani 1 1 d . . .
H10A H 0.1438 0.7347 -0.0069 0.176 Uiso 1 1 calc R . .
H10B H 0.0831 0.7488 -0.0276 0.176 Uiso 1 1 calc R . .
H10C H 0.1324 0.7127 -0.0431 0.176 Uiso 1 1 calc R . .
N5 N 0.26163(17) 0.1836(2) 0.09478(10) 0.0316(9) Uani 1 1 d . . .
N6 N 0.16310(17) 0.1380(2) 0.12185(9) 0.0295(9) Uani 1 1 d . . .
N7 N 0.09455(17) 0.0035(2) 0.09582(10) 0.0306(9) Uani 1 1 d . . .
N8 N 0.0721(2) -0.0086(2) 0.02750(11) 0.0408(11) Uani 1 1 d . . .
N9 N 0.25427(18) 0.0015(2) 0.13364(10) 0.0343(9) Uani 1 1 d . . .
N10 N 0.22207(18) 0.0058(2) 0.06560(10) 0.0326(9) Uani 1 1 d . . .
N11 N 0.15092(18) 0.1373(2) 0.04020(10) 0.0309(9) Uani 1 1 d . . .
N12 N 0.05161(18) 0.1784(2) 0.06701(10) 0.0340(9) Uani 1 1 d . . .
O5 O 0.2372(2) 0.6327(3) 0.18368(14) 0.0792(16) Uani 1 1 d . . .
O6 O 0.16886(19) 0.6488(2) 0.14123(11) 0.0546(11) Uani 1 1 d . . .
O7 O 0.0153(2) -0.4956(2) 0.08631(13) 0.0674(14) Uani 1 1 d . . .
O8 O -0.0707(2) -0.4463(2) 0.08474(14) 0.0726(15) Uani 1 1 d . . .
O9 O 0.3188(3) -0.4861(3) 0.07386(14) 0.0869(18) Uani 1 1 d . . .
O10 O 0.4022(2) -0.4443(2) 0.10064(13) 0.0696(14) Uani 1 1 d . . .
O11 O 0.1727(2) 0.6411(3) 0.02065(14) 0.0748(15) Uani 1 1 d . . .
O12 O 0.0987(3) 0.6321(3) -0.01650(13) 0.0890(19) Uani 1 1 d . . .
Zn2 Zn 0.22139(2) 0.08264(3) 0.101314(14) 0.03113(15) Uani 1 1 d . . .
Zn3 Zn 0.09289(2) 0.07858(3) 0.059471(14) 0.03076(15) Uani 1 1 d . . .

loop_
_atom_site_aniso_label
_atom_site_aniso_U_11
_atom_site_aniso_U_22
_atom_site_aniso_U_33
_atom_site_aniso_U_23
_atom_site_aniso_U_13
_atom_site_aniso_U_12
C1 0.033(3) 0.026(2) 0.040(3) -0.0024(19) 0.012(2) -0.0015(19)
C2 0.034(3) 0.036(3) 0.050(3) 0.007(2) 0.016(3) -0.004(2)
C3 0.033(3) 0.021(2) 0.051(3) 0.005(2) 0.012(2) -0.0044(18)
C4 0.025(2) 0.0179(18) 0.031(3) 0.0021(16) 0.006(2) -0.0015(16)
C5 0.022(2) 0.0167(18) 0.035(3) -0.0014(17) 0.005(2) -0.0028(16)
C6 0.026(2) 0.0182(18) 0.027(2) -0.0045(16) 0.004(2) -0.0018(16)
C7 0.038(3) 0.025(2) 0.037(3) -0.0062(19) 0.012(2) -0.0059(19)
C8 0.042(3) 0.030(2) 0.034(3) -0.0051(19) 0.019(2) -0.007(2)
C9 0.030(3) 0.0209(19) 0.028(3) -0.0003(17) 0.005(2) -0.0039(17)
C10 0.034(3) 0.0200(19) 0.038(3) -0.0006(18) 0.013(2) -0.0027(18)
C11 0.036(3) 0.0164(19) 0.058(3) -0.004(2) 0.024(3) -0.0055(18)
C12 0.042(3) 0.022(2) 0.076(4) -0.006(2) 0.030(3) -0.001(2)
C13 0.050(3) 0.018(2) 0.079(4) -0.010(2) 0.036(3) -0.008(2)
C14 0.046(3) 0.024(2) 0.062(4) -0.010(2) 0.013(3) -0.015(2)
C15 0.036(3) 0.019(2) 0.059(4) -0.005(2) 0.007(3) -0.0060(19)
C16 0.069(5) 0.033(3) 0.092(5) -0.013(3) 0.037(4) -0.009(3)
C17 0.119(7) 0.017(3) 0.180(9) -0.015(4) 0.095(7) -0.005(3)
C18 0.026(2) 0.0217(19) 0.032(3) -0.0005(18) 0.008(2) -0.0044(17)
C19 0.051(3) 0.026(2) 0.032(3) 0.0065(19) 0.016(3) -0.007(2)
C20 0.040(3) 0.021(2) 0.048(3) 0.006(2) 0.012(3) -0.0077(19)
C21 0.028(2) 0.0112(17) 0.046(3) -0.0002(17) 0.010(2) -0.0016(16)
C22 0.020(2) 0.0171(18) 0.052(3) -0.0017(19) 0.008(2) -0.0012(16)
C23 0.023(2) 0.0165(18) 0.046(3) -0.0074(18) 0.002(2) -0.0011(16)
C24 0.040(3) 0.026(2) 0.050(4) -0.009(2) -0.008(3) -0.001(2)
C25 0.056(4) 0.040(3) 0.044(4) -0.015(3) -0.008(3) -0.003(3)
C26 0.044(3) 0.029(2) 0.045(3) 0.002(2) 0.001(3) 0.001(2)
C27 0.029(3) 0.0181(19) 0.047(3) 0.0004(19) 0.010(2) -0.0051(17)
C28 0.036(3) 0.022(2) 0.154(7) 0.008(3) 0.050(4) -0.003(2)
C29 0.049(4) 0.016(2) 0.154(7) 0.010(3) 0.054(4) 0.006(2)
C30 0.032(3) 0.0154(18) 0.044(3) 0.0008(18) 0.006(2) 0.0003(17)
C32A 0.023(6) 0.014(4) 0.099(17) -0.017(6) 0.013(8) -0.007(4)
C33A 0.034(6) 0.011(4) 0.089(17) 0.011(6) 0.002(8) -0.002(4)
C32B 0.022(6) 0.022(5) 0.083(15) -0.011(7) 0.023(8) -0.004(4)
C33B 0.024(6) 0.022(5) 0.070(14) 0.006(6) 0.016(8) 0.003(4)
C33 0.038(3) 0.0150(19) 0.043(3) -0.0028(18) 0.011(2) -0.0055(18)
C34 0.059(4) 0.021(2) 0.113(6) -0.006(3) 0.020(4) -0.020(3)
N1 0.025(2) 0.0156(15) 0.036(2) -0.0010(14) 0.0085(18) -0.0005(13)
N2 0.028(2) 0.0138(15) 0.028(2) -0.0018(13) 0.0064(17) -0.0013(13)
N3 0.026(2) 0.0117(14) 0.035(2) 0.0019(14) 0.0068(18) -0.0037(13)
N4 0.030(2) 0.0209(17) 0.034(2) 0.0013(15) 0.0013(18) 0.0000(15)
O1 0.080(4) 0.035(2) 0.219(8) -0.051(3) 0.048(4) -0.027(2)
O2 0.077(3) 0.0179(17) 0.121(4) -0.015(2) 0.059(3) -0.0049(18)
O3 0.058(3) 0.0158(16) 0.108(4) 0.0069(19) 0.027(3) -0.0034(16)
O4 0.043(2) 0.0169(16) 0.113(4) 0.0066(19) 0.011(2) -0.0092(15)
Zn1 0.0273(3) 0.0134(2) 0.0338(3) -0.00083(19) 0.0072(2) 0.00096(19)
C35 0.032(3) 0.043(3) 0.035(3) 0.000(2) 0.007(2) -0.001(2)
C36 0.036(3) 0.042(3) 0.050(4) 0.010(2) 0.013(3) -0.003(2)
C37 0.036(3) 0.027(2) 0.053(3) 0.005(2) 0.006(3) -0.007(2)
C38 0.030(3) 0.020(2) 0.040(3) -0.0023(18) 0.002(2) -0.0009(18)
C39 0.032(3) 0.025(2) 0.034(3) 0.0021(19) 0.002(2) 0.0016(18)
C40 0.034(3) 0.025(2) 0.033(3) -0.0036(18) 0.007(2) -0.0005(19)
C41 0.047(3) 0.035(3) 0.040(3) -0.008(2) 0.014(3) -0.005(2)
C42 0.040(3) 0.038(3) 0.038(3) -0.008(2) 0.018(3) -0.004(2)
C43 0.038(3) 0.028(2) 0.031(3) -0.0001(19) 0.008(2) -0.0009(19)
C44 0.037(3) 0.026(2) 0.047(3) -0.009(2) 0.012(3) -0.006(2)
C45 0.042(3) 0.033(3) 0.065(4) -0.007(3) -0.006(3) 0.000(2)
C46 0.045(3) 0.031(3) 0.063(4) -0.009(3) -0.013(3) -0.007(2)
C47 0.046(3) 0.028(2) 0.062(4) -0.006(2) 0.015(3) -0.003(2)
C48 0.038(3) 0.035(3) 0.053(4) -0.007(2) 0.003(3) 0.000(2)
C49 0.035(3) 0.038(3) 0.044(3) -0.009(2) -0.001(3) -0.001(2)
C50 0.047(4) 0.028(3) 0.083(5) -0.012(3) 0.015(4) -0.003(2)
C51 0.089(6) 0.030(3) 0.128(7) 0.001(4) 0.036(5) -0.002(3)
C52 0.032(3) 0.026(2) 0.037(3) 0.0030(19) 0.010(2) 0.0005(18)
C53 0.049(3) 0.034(3) 0.043(3) 0.008(2) 0.018(3) -0.004(2)
C54 0.048(3) 0.031(2) 0.047(3) 0.006(2) 0.013(3) -0.001(2)
C55 0.034(3) 0.020(2) 0.043(3) 0.0021(19) 0.010(2) 0.0022(18)
C56 0.029(3) 0.027(2) 0.050(3) -0.003(2) 0.011(2) 0.0008(19)
C57 0.045(3) 0.028(2) 0.043(3) -0.009(2) 0.008(3) -0.004(2)
C58 0.066(4) 0.039(3) 0.060(4) -0.020(3) 0.012(3) -0.008(3)
C59 0.089(5) 0.048(3) 0.036(3) -0.012(3) 0.005(3) -0.001(3)
C60 0.055(4) 0.044(3) 0.041(3) 0.003(3) 0.008(3) 0.000(3)
C61 0.032(3) 0.024(2) 0.058(4) -0.005(2) 0.007(3) 0.0032(19)
C62A 0.032(10) 0.017(5) 0.084(14) -0.009(7) 0.010(10) 0.007(5)
C63A 0.053(10) 0.024(5) 0.079(16) -0.011(8) 0.042(11) 0.002(5)
C62B 0.029(8) 0.026(7) 0.26(5) 0.002(17) 0.00(2) 0.004(5)
C63B 0.022(6) 0.033(6) 0.14(3) -0.006(11) 0.026(11) -0.006(4)
C64 0.037(3) 0.026(2) 0.058(4) -0.006(2) 0.008(3) -0.003(2)
C65 0.035(3) 0.028(3) 0.118(6) 0.017(3) 0.025(4) 0.012(2)
C66 0.033(3) 0.026(2) 0.116(6) 0.012(3) 0.022(3) 0.002(2)
C67 0.057(4) 0.028(2) 0.053(4) -0.008(2) 0.011(3) -0.012(2)
C68 0.074(5) 0.043(3) 0.110(6) -0.008(4) 0.033(5) -0.032(3)
C69 0.052(4) 0.042(3) 0.052(4) -0.001(3) 0.001(3) 0.003(3)
C70 0.067(4) 0.044(3) 0.033(3) 0.009(2) -0.006(3) 0.003(3)
C71 0.051(4) 0.029(2) 0.054(4) 0.009(2) 0.002(3) -0.002(2)
C72 0.034(3) 0.028(2) 0.045(3) 0.002(2) 0.004(2) 0.001(2)
C73 0.031(3) 0.024(2) 0.053(3) 0.002(2) 0.011(3) 0.0010(19)
C74 0.036(3) 0.029(2) 0.041(3) 0.001(2) 0.010(2) 0.004(2)
C75 0.049(3) 0.029(2) 0.049(3) -0.002(2) 0.015(3) 0.009(2)
C76 0.055(4) 0.038(3) 0.030(3) -0.001(2) 0.015(3) 0.010(2)
C77 0.035(3) 0.032(2) 0.037(3) 0.003(2) 0.009(2) 0.004(2)
C78 0.044(3) 0.027(2) 0.049(3) 0.003(2) 0.009(3) 0.003(2)
C79 0.041(3) 0.033(3) 0.073(4) 0.001(3) -0.001(3) 0.005(2)
C80 0.057(4) 0.034(3) 0.071(5) -0.001(3) -0.006(4) -0.001(3)
C81 0.059(4) 0.026(2) 0.064(4) -0.001(2) 0.007(3) 0.008(2)
C82 0.047(4) 0.037(3) 0.065(4) 0.004(3) 0.008(3) 0.006(2)
C83 0.042(3) 0.029(2) 0.065(4) -0.001(2) 0.007(3) 0.004(2)
C84 0.069(5) 0.041(3) 0.072(5) 0.004(3) 0.012(4) 0.016(3)
C85 0.120(8) 0.060(5) 0.118(7) 0.018(5) 0.042(6) 0.056(5)
C86 0.038(3) 0.031(2) 0.029(3) 0.0014(19) 0.008(2) 0.004(2)
C87 0.047(3) 0.041(3) 0.039(3) 0.006(2) 0.019(3) 0.008(2)
C88 0.048(3) 0.037(3) 0.039(3) 0.012(2) 0.015(3) 0.004(2)
C89 0.035(3) 0.027(2) 0.029(3) 0.0045(18) 0.005(2) 0.0000(19)
C90 0.037(3) 0.028(2) 0.032(3) 0.0031(19) 0.002(2) 0.003(2)
C91 0.036(3) 0.027(2) 0.037(3) -0.0001(19) 0.003(2) -0.0016(19)
C92 0.039(3) 0.031(2) 0.050(3) -0.002(2) 0.007(3) 0.008(2)
C93 0.045(3) 0.038(3) 0.052(4) -0.005(2) 0.017(3) 0.008(2)
C94 0.045(3) 0.033(3) 0.051(4) -0.002(2) 0.016(3) 0.002(2)
C95 0.038(3) 0.024(2) 0.037(3) 0.0005(19) 0.001(2) 0.0037(19)
C96 0.038(3) 0.032(2) 0.046(3) 0.005(2) 0.005(3) 0.003(2)
C97 0.041(3) 0.033(3) 0.054(4) -0.003(2) 0.005(3) -0.007(2)
C98 0.069(4) 0.025(2) 0.045(3) 0.004(2) 0.014(3) -0.003(2)
C99 0.063(4) 0.036(3) 0.055(4) 0.010(3) -0.014(3) 0.006(3)
C100 0.046(3) 0.035(3) 0.051(4) 0.008(2) -0.008(3) 0.001(2)
C101 0.096(6) 0.032(3) 0.041(4) 0.002(2) 0.019(4) 0.003(3)
C102 0.168(11) 0.053(5) 0.141(9) 0.034(5) 0.053(8) 0.033(6)
N5 0.029(2) 0.031(2) 0.035(2) -0.0024(17) 0.0071(19) 0.0011(16)
N6 0.033(2) 0.0254(18) 0.031(2) -0.0019(15) 0.0062(19) 0.0004(16)
N7 0.035(2) 0.0218(17) 0.035(2) -0.0023(16) 0.0079(19) -0.0015(16)
N8 0.049(3) 0.034(2) 0.040(3) -0.0082(19) 0.009(2) -0.002(2)
N9 0.040(2) 0.0276(19) 0.034(2) 0.0024(17) 0.002(2) 0.0015(17)
N10 0.038(2) 0.0243(18) 0.038(2) 0.0006(17) 0.011(2) 0.0035(16)
N11 0.037(2) 0.0244(18) 0.033(2) 0.0032(16) 0.0090(19) 0.0029(16)
N12 0.037(2) 0.0273(19) 0.039(3) 0.0010(17) 0.012(2) 0.0041(17)
O5 0.085(4) 0.039(2) 0.103(4) -0.028(3) -0.014(3) -0.003(2)
O6 0.062(3) 0.0263(18) 0.079(3) -0.0025(19) 0.021(2) 0.0011(18)
O7 0.060(3) 0.029(2) 0.112(4) 0.016(2) 0.012(3) 0.0007(19)
O8 0.057(3) 0.036(2) 0.134(5) -0.011(3) 0.041(3) -0.016(2)
O9 0.104(4) 0.032(2) 0.108(4) -0.006(3) -0.023(4) 0.004(3)
O10 0.072(3) 0.038(2) 0.099(4) -0.002(2) 0.019(3) 0.026(2)
O11 0.087(4) 0.034(2) 0.104(4) -0.003(2) 0.017(3) -0.006(2)
O12 0.129(5) 0.034(2) 0.085(4) 0.015(2) -0.028(4) -0.006(3)
Zn2 0.0334(3) 0.0239(3) 0.0367(3) -0.0006(2) 0.0081(3) 0.0021(2)
Zn3 0.0363(3) 0.0226(2) 0.0345(3) 0.0003(2) 0.0093(3) 0.0012(2)

loop_
_atom_type_symbol
_atom_type_description
_atom_type_scat_dispersion_real
_atom_type_scat_dispersion_imag
_atom_type_scat_source
C C 0.0033 0.0016 'International Tables Vol C Tables 4.2.6.8 and 6.1.1.4'
H H 0.0000 0.0000 'International Tables Vol C Tables 4.2.6.8 and 6.1.1.4'
N N 0.0061 0.0033 'International Tables Vol C Tables 4.2.6.8 and 6.1.1.4'
O O 0.0106 0.0060 'International Tables Vol C Tables 4.2.6.8 and 6.1.1.4'
Zn Zn 0.2839 1.4301 'International Tables Vol C Tables 4.2.6.8 and 6.1.1.4'

loop_
_geom_angle_atom_site_label_1
_geom_angle_atom_site_label_2
_geom_angle_atom_site_label_3
_geom_angle
_geom_angle_site_symmetry_1
_geom_angle_site_symmetry_3
N1 C1 C2 110.8(4) . .
N1 C1 H1 124.6 . .
C2 C1 H1 124.6 . .
C3 C2 C1 106.9(4) . .
C3 C2 H2 126.6 . .
C1 C2 H2 126.6 . .
C2 C3 C4 107.1(4) . .
C2 C3 H3 126.5 . .
C4 C3 H3 126.5 . .
C5 C4 N1 123.7(4) . .
C5 C4 C3 128.2(4) . .
N1 C4 C3 108.1(4) . .
C4 C5 C6 127.4(4) . .
C4 C5 C10 116.4(4) . .
C6 C5 C10 116.2(4) . .
N2 C6 C5 123.9(4) . .
N2 C6 C7 108.1(4) . .
C5 C6 C7 128.0(4) . .
C8 C7 C6 107.4(4) . .
C8 C7 H7 126.3 . .
C6 C7 H7 126.3 . .
C7 C8 C9 107.0(4) . .
C7 C8 H8 126.5 . .
C9 C8 H8 126.5 . .
N2 C9 C8 110.7(4) . .
N2 C9 C18 119.4(4) . .
C8 C9 C18 129.5(4) . .
C15 C10 C11 119.2(4) . .
C15 C10 C5 121.4(4) . .
C11 C10 C5 119.4(4) . .
C12 C11 C10 120.7(5) . .
C12 C11 H11 119.7 . .
C10 C11 H11 119.7 . .
C11 C12 C13 119.3(5) . .
C11 C12 H12 120.4 . .
C13 C12 H12 120.4 . .
C14 C13 C12 119.9(4) . .
C14 C13 C16 118.1(5) . .
C12 C13 C16 122.0(5) . .
C13 C14 C15 120.1(5) . .
C13 C14 H14 119.9 . .
C15 C14 H14 119.9 . .
C10 C15 C14 120.9(5) . .
C10 C15 H15 119.5 . .
C14 C15 H15 119.5 . .
O1 C16 O2 123.3(6) . .
O1 C16 C13 123.7(6) . .
O2 C16 C13 113.0(6) . .
O2 C17 H17A 109.5 . .
O2 C17 H17B 109.5 . .
H17A C17 H17B 109.5 . .
O2 C17 H17C 109.5 . .
H17A C17 H17C 109.5 . .
H17B C17 H17C 109.5 . .
N3 C18 C19 110.9(4) . .
N3 C18 C9 119.7(4) . .
C19 C18 C9 129.4(4) . .
C20 C19 C18 106.1(4) . .
C20 C19 H19 126.9 . .
C18 C19 H19 126.9 . .
C19 C20 C21 107.7(4) . .
C19 C20 H20 126.1 . .
C21 C20 H20 126.1 . .
N3 C21 C22 124.6(4) . .
N3 C21 C20 108.2(4) . .
C22 C21 C20 127.1(4) . .
C23 C22 C21 127.1(4) . .
C23 C22 C27 116.0(4) . .
C21 C22 C27 116.9(4) . .
C22 C23 N4 124.3(4) . .
C22 C23 C24 127.7(4) . .
N4 C23 C24 108.0(4) . .
C25 C24 C23 107.3(4) . .
C25 C24 H24 126.3 . .
C23 C24 H24 126.3 . .
C24 C25 C26 106.6(5) . .
C24 C25 H25 126.7 . .
C26 C25 H25 126.7 . .
N4 C26 C25 111.1(5) . .
N4 C26 H26 124.5 . .
C25 C26 H26 124.5 . .
C28 C27 C33A 114.5(6) . .
C28 C27 C33B 115.0(6) . .
C33A C27 C33B 37.2(7) . .
C28 C27 C22 121.0(4) . .
C33A C27 C22 120.5(6) . .
C33B C27 C22 121.3(6) . .
C27 C28 C29 122.4(5) . .
C27 C28 H28 118.8 . .
C29 C28 H28 118.8 . .
C30 C29 C28 120.5(5) . .
C30 C29 H29 119.8 . .
C28 C29 H29 119.8 . .
C29 C30 C32A 116.1(7) . .
C29 C30 C32B 116.5(6) . .
C32A C30 C32B 35.3(7) . .
C29 C30 C33 119.1(4) . .
C32A C30 C33 121.6(6) . .
C32B C30 C33 121.3(6) . .
C30 C32A C33A 120.7(11) . .
C30 C32A H32A 119.7 . .
C33A C32A H32A 119.7 . .
C27 C33A C32A 120.1(11) . .
C27 C33A H33A 119.9 . .
C32A C33A H33A 119.9 . .
C33B C32B C30 118.1(10) . .
C33B C32B H32B 121.0 . .
C30 C32B H32B 121.0 . .
C32B C33B C27 120.6(10) . .
C32B C33B H33B 119.7 . .
C27 C33B H33B 119.7 . .
O3 C33 O4 122.8(4) . .
O3 C33 C30 124.8(5) . .
O4 C33 C30 112.3(4) . .
O4 C34 H34A 109.5 . .
O4 C34 H34B 109.5 . .
H34A C34 H34B 109.5 . .
O4 C34 H34C 109.5 . .
H34A C34 H34C 109.5 . .
H34B C34 H34C 109.5 . .
C1 N1 C4 107.1(3) . .
C1 N1 Zn1 127.2(3) . .
C4 N1 Zn1 125.1(3) . .
C9 N2 C6 106.7(3) . .
C9 N2 Zn1 125.2(3) . .
C6 N2 Zn1 123.0(3) . .
C18 N3 C21 107.1(4) . .
C18 N3 Zn1 125.9(3) . 2_655
C21 N3 Zn1 123.9(3) . 2_655
C26 N4 C23 107.0(4) . .
C26 N4 Zn1 127.8(3) . 2_655
C23 N4 Zn1 125.1(3) . 2_655
C16 O2 C17 115.1(6) . .
C33 O4 C34 116.3(4) . .
N1 Zn1 N4 124.61(16) . 2_655
N1 Zn1 N2 93.99(14) . .
N4 Zn1 N2 106.01(15) 2_655 .
N1 Zn1 N3 106.27(15) . 2_655
N4 Zn1 N3 93.60(15) 2_655 2_655
N2 Zn1 N3 136.53(15) . 2_655
N5 C35 C36 111.2(5) . .
N5 C35 H35 124.4 . .
C36 C35 H35 124.4 . .
C37 C36 C35 107.0(5) . .
C37 C36 H36 126.5 . .
C35 C36 H36 126.5 . .
C36 C37 C38 107.7(4) . .
C36 C37 H37 126.2 . .
C38 C37 H37 126.2 . .
C39 C38 N5 124.6(4) . .
C39 C38 C37 127.4(4) . .
N5 C38 C37 107.9(4) . .
C38 C39 C40 126.2(4) . .
C38 C39 C44 116.2(4) . .
C40 C39 C44 117.5(4) . .
N6 C40 C39 125.6(4) . .
N6 C40 C41 108.3(4) . .
C39 C40 C41 126.0(4) . .
C42 C41 C40 107.4(4) . .
C42 C41 H41 126.3 . .
C40 C41 H41 126.3 . .
C41 C42 C43 106.5(4) . .
C41 C42 H42 126.8 . .
C43 C42 H42 126.8 . .
N6 C43 C42 111.0(4) . .
N6 C43 C52 120.5(4) . .
C42 C43 C52 128.1(5) . .
C45 C44 C49 119.3(5) . .
C45 C44 C39 120.8(5) . .
C49 C44 C39 119.9(5) . .
C44 C45 C46 120.0(5) . .
C44 C45 H45 120.0 . .
C46 C45 H45 120.0 . .
C47 C46 C45 119.7(5) . .
C47 C46 H46 120.2 . .
C45 C46 H46 120.2 . .
C46 C47 C48 120.4(5) . .
C46 C47 C50 117.4(5) . .
C48 C47 C50 122.0(5) . .
C49 C48 C47 119.5(5) . .
C49 C48 H48 120.3 . .
C47 C48 H48 120.3 . .
C48 C49 C44 120.9(5) . .
C48 C49 H49 119.6 . .
C44 C49 H49 119.6 . .
O5 C50 O6 124.0(5) . .
O5 C50 C47 123.2(6) . .
O6 C50 C47 112.8(6) . .
O6 C51 H51A 109.5 . .
O6 C51 H51B 109.5 . .
H51A C51 H51B 109.5 . .
O6 C51 H51C 109.5 . .
H51A C51 H51C 109.5 . .
H51B C51 H51C 109.5 . .
N7 C52 C53 110.8(4) . .
N7 C52 C43 118.7(4) . .
C53 C52 C43 130.5(5) . .
C54 C53 C52 106.0(5) . .
C54 C53 H53 127.0 . .
C52 C53 H53 127.0 . .
C53 C54 C55 108.2(4) . .
C53 C54 H54 125.9 . .
C55 C54 H54 125.9 . .
C56 C55 N7 124.4(4) . .
C56 C55 C54 127.3(4) . .
N7 C55 C54 108.3(4) . .
C55 C56 C57 127.3(4) . .
C55 C56 C61 116.3(5) . .
C57 C56 C61 116.4(5) . .
N8 C57 C56 124.0(5) . .
N8 C57 C58 107.5(5) . .
C56 C57 C58 128.4(5) . .
C59 C58 C57 107.3(5) . .
C59 C58 H58 126.4 . .
C57 C58 H58 126.4 . .
C58 C59 C60 106.2(5) . .
C58 C59 H59 126.9 . .
C60 C59 H59 126.9 . .
N8 C60 C59 111.6(5) . .
N8 C60 H60 124.2 . .
C59 C60 H60 124.2 . .
C66 C61 C62A 115.6(9) . .
C66 C61 C62B 117.1(10) . .
C62A C61 C62B 34(2) . .
C66 C61 C56 121.9(5) . .
C62A C61 C56 120.1(8) . .
C62B C61 C56 118.1(11) . .
C61 C62A C63A 124.6(16) . .
C61 C62A H62A 117.7 . .
C63A C62A H62A 117.7 . .
C64 C63A C62A 114.2(17) . .
C64 C63A H63A 122.9 . .
C62A C63A H63A 122.9 . .
C61 C62B C63B 114(2) . .
C61 C62B H62B 123.2 . .
C63B C62B H62B 123.2 . .
C64 C63B C62B 124.9(16) . .
C64 C63B H63B 117.5 . .
C62B C63B H63B 117.5 . .
C65 C64 C63B 113.9(11) . .
C65 C64 C63A 121.1(9) . .
C63B C64 C63A 31.1(12) . .
C65 C64 C67 119.2(5) . .
C63B C64 C67 123.6(8) . .
C63A C64 C67 118.2(9) . .
C64 C65 C66 120.6(5) . .
C64 C65 H65 119.7 . .
C66 C65 H65 119.7 . .
C61 C66 C65 121.1(5) . .
C61 C66 H66 119.5 . .
C65 C66 H66 119.5 . .
O7 C67 O8 123.3(5) . .
O7 C67 C64 123.6(6) . .
O8 C67 C64 113.1(5) . .
O8 C68 H68A 109.5 . .
O8 C68 H68B 109.5 . .
H68A C68 H68B 109.5 . .
O8 C68 H68C 109.5 . .
H68A C68 H68C 109.5 . .
H68B C68 H68C 109.5 . .
N9 C69 C70 111.6(5) . .
N9 C69 H69 124.2 . .
C70 C69 H69 124.2 . .
C71 C70 C69 105.9(5) . .
C71 C70 H70 127.1 . .
C69 C70 H70 127.1 . .
C70 C71 C72 107.6(5) . .
C70 C71 H71 126.2 . .
C72 C71 H71 126.2 . .
N9 C72 C73 124.7(5) . .
N9 C72 C71 107.8(5) . .
C73 C72 C71 127.5(5) . .
C72 C73 C74 125.2(4) . .
C72 C73 C78 116.9(5) . .
C74 C73 C78 117.9(5) . .
N10 C74 C73 125.3(5) . .
N10 C74 C75 107.6(4) . .
C73 C74 C75 126.9(4) . .
C76 C75 C74 108.2(4) . .
C76 C75 H75 125.9 . .
C74 C75 H75 125.9 . .
C75 C76 C77 105.5(5) . .
C75 C76 H76 127.3 . .
C77 C76 H76 127.3 . .
N10 C77 C76 111.7(4) . .
N10 C77 C86 119.6(4) . .
C76 C77 C86 128.7(5) . .
C79 C78 C83 119.2(5) . .
C79 C78 C73 119.8(5) . .
C83 C78 C73 121.0(5) . .
C78 C79 C80 120.6(6) . .
C78 C79 H79 119.7 . .
C80 C79 H79 119.7 . .
C81 C80 C79 120.0(6) . .
C81 C80 H80 120.0 . .
C79 C80 H80 120.0 . .
C82 C81 C80 119.6(5) . .
C82 C81 C84 123.4(6) . .
C80 C81 C84 116.9(6) . .
C81 C82 C83 121.1(6) . .
C81 C82 H82 119.4 . .
C83 C82 H82 119.4 . .
C78 C83 C82 119.4(5) . .
C78 C83 H83 120.3 . .
C82 C83 H83 120.3 . .
O9 C84 O10 122.7(6) . .
O9 C84 C81 126.2(7) . .
O10 C84 C81 111.1(6) . .
O10 C85 H85A 109.5 . .
O10 C85 H85B 109.5 . .
H85A C85 H85B 109.5 . .
O10 C85 H85C 109.5 . .
H85A C85 H85C 109.5 . .
H85B C85 H85C 109.5 . .
N11 C86 C87 111.9(4) . .
N11 C86 C77 119.2(4) . .
C87 C86 C77 128.7(5) . .
C88 C87 C86 106.7(5) . .
C88 C87 H87 126.7 . .
C86 C87 H87 126.7 . .
C87 C88 C89 106.6(4) . .
C87 C88 H88 126.7 . .
C89 C88 H88 126.7 . .
N11 C89 C90 124.1(4) . .
N11 C89 C88 108.8(4) . .
C90 C89 C88 127.1(4) . .
C91 C90 C89 127.1(4) . .
C91 C90 C95 117.5(4) . .
C89 C90 C95 115.3(4) . .
C90 C91 N12 123.5(4) . .
C90 C91 C92 127.6(5) . .
N12 C91 C92 108.9(4) . .
C93 C92 C91 106.8(5) . .
C93 C92 H92 126.6 . .
C91 C92 H92 126.6 . .
C92 C93 C94 107.0(5) . .
C92 C93 H93 126.5 . .
C94 C93 H93 126.5 . .
N12 C94 C93 111.1(5) . .
N12 C94 H94 124.4 . .
C93 C94 H94 124.4 . .
C96 C95 C100 118.5(5) . .
C96 C95 C90 119.6(5) . .
C100 C95 C90 121.9(5) . .
C97 C96 C95 121.1(5) . .
C97 C96 H96 119.4 . .
C95 C96 H96 119.4 . .
C96 C97 C98 120.4(5) . .
C96 C97 H97 119.8 . .
C98 C97 H97 119.8 . .
C99 C98 C97 119.3(5) . .
C99 C98 C101 122.4(6) . .
C97 C98 C101 118.2(6) . .
C98 C99 C100 120.8(5) . .
C98 C99 H99 119.6 . .
C100 C99 H99 119.6 . .
C99 C100 C95 119.8(5) . .
C99 C100 H100 120.1 . .
C95 C100 H100 120.1 . .
O11 C101 O12 122.3(6) . .
O11 C101 C98 123.5(6) . .
O12 C101 C98 114.2(6) . .
O12 C102 H10A 109.5 . .
O12 C102 H10B 109.5 . .
H10A C102 H10B 109.5 . .
O12 C102 H10C 109.5 . .
H10A C102 H10C 109.5 . .
H10B C102 H10C 109.5 . .
C35 N5 C38 106.2(4) . .
C35 N5 Zn2 129.0(3) . .
C38 N5 Zn2 124.8(3) . .
C43 N6 C40 106.7(4) . .
C43 N6 Zn2 126.4(3) . .
C40 N6 Zn2 123.2(3) . .
C52 N7 C55 106.8(4) . .
C52 N7 Zn3 126.3(3) . .
C55 N7 Zn3 125.2(3) . .
C60 N8 C57 107.3(4) . .
C60 N8 Zn3 127.2(4) . .
C57 N8 Zn3 125.5(4) . .
C69 N9 C72 107.0(4) . .
C69 N9 Zn2 126.2(4) . .
C72 N9 Zn2 126.5(3) . .
C77 N10 C74 106.9(4) . .
C77 N10 Zn2 125.6(3) . .
C74 N10 Zn2 125.6(3) . .
C86 N11 C89 105.8(4) . .
C86 N11 Zn3 125.4(3) . .
C89 N11 Zn3 122.3(3) . .
C94 N12 C91 106.2(4) . .
C94 N12 Zn3 127.7(3) . .
C91 N12 Zn3 125.2(3) . .
C50 O6 C51 113.3(5) . .
C67 O8 C68 117.6(5) . .
C84 O10 C85 116.6(6) . .
C101 O12 C102 110.5(7) . .
N5 Zn2 N9 122.45(17) . .
N5 Zn2 N10 111.40(16) . .
N9 Zn2 N10 92.18(17) . .
N5 Zn2 N6 93.58(16) . .
N9 Zn2 N6 103.04(17) . .
N10 Zn2 N6 137.42(17) . .
N12 Zn3 N7 109.85(16) . .
N12 Zn3 N11 93.27(16) . .
N7 Zn3 N11 135.75(17) . .
N12 Zn3 N8 130.76(19) . .
N7 Zn3 N8 92.49(17) . .
N11 Zn3 N8 100.28(18) . .

loop_
_geom_bond_atom_site_label_1
_geom_bond_atom_site_label_2
_geom_bond_distance
_geom_bond_site_symmetry_2
C1 N1 1.329(6) .
C1 C2 1.423(6) .
C1 H1 0.9300 .
C2 C3 1.357(7) .
C2 H2 0.9300 .
C3 C4 1.434(6) .
C3 H3 0.9300 .
C4 C5 1.389(6) .
C4 N1 1.395(5) .
C5 C6 1.405(6) .
C5 C10 1.503(6) .
C6 N2 1.399(5) .
C6 C7 1.425(6) .
C7 C8 1.365(6) .
C7 H7 0.9300 .
C8 C9 1.409(6) .
C8 H8 0.9300 .
C9 N2 1.347(5) .
C9 C18 1.448(6) .
C10 C15 1.380(7) .
C10 C11 1.392(7) .
C11 C12 1.391(6) .
C11 H11 0.9300 .
C12 C13 1.402(8) .
C12 H12 0.9300 .
C13 C14 1.380(8) .
C13 C16 1.500(7) .
C14 C15 1.385(6) .
C14 H14 0.9300 .
C15 H15 0.9300 .
C16 O1 1.188(8) .
C16 O2 1.323(8) .
C17 O2 1.462(6) .
C17 H17A 0.9600 .
C17 H17B 0.9600 .
C17 H17C 0.9600 .
C18 N3 1.342(6) .
C18 C19 1.415(6) .
C19 C20 1.372(7) .
C19 H19 0.9300 .
C20 C21 1.421(7) .
C20 H20 0.9300 .
C21 N3 1.388(5) .
C21 C22 1.405(7) .
C22 C23 1.385(7) .
C22 C27 1.512(6) .
C23 N4 1.400(5) .
C23 C24 1.427(7) .
C24 C25 1.353(8) .
C24 H24 0.9300 .
C25 C26 1.425(7) .
C25 H25 0.9300 .
C26 N4 1.318(7) .
C26 H26 0.9300 .
C27 C28 1.327(7) .
C27 C33A 1.372(14) .
C27 C33B 1.421(14) .
C28 C29 1.388(7) .
C28 H28 0.9300 .
C29 C30 1.332(7) .
C29 H29 0.9300 .
C30 C32A 1.344(15) .
C30 C32B 1.451(16) .
C30 C33 1.493(6) .
C32A C33A 1.399(14) .
C32A H32A 0.9300 .
C33A H33A 0.9300 .
C32B C33B 1.367(16) .
C32B H32B 0.9300 .
C33B H33B 0.9300 .
C33 O3 1.188(6) .
C33 O4 1.328(6) .
C34 O4 1.444(6) .
C34 H34A 0.9600 .
C34 H34B 0.9600 .
C34 H34C 0.9600 .
N1 Zn1 1.977(3) .
N2 Zn1 1.988(3) .
N3 Zn1 1.993(4) 2_655
N4 Zn1 1.978(4) 2_655
Zn1 N4 1.978(4) 2_655
Zn1 N3 1.993(4) 2_655
C35 N5 1.333(6) .
C35 C36 1.405(7) .
C35 H35 0.9300 .
C36 C37 1.353(8) .
C36 H36 0.9300 .
C37 C38 1.415(6) .
C37 H37 0.9300 .
C38 C39 1.395(7) .
C38 N5 1.407(6) .
C39 C40 1.401(6) .
C39 C44 1.493(6) .
C40 N6 1.389(6) .
C40 C41 1.431(7) .
C41 C42 1.371(7) .
C41 H41 0.9300 .
C42 C43 1.412(7) .
C42 H42 0.9300 .
C43 N6 1.352(6) .
C43 C52 1.441(6) .
C44 C45 1.386(8) .
C44 C49 1.391(7) .
C45 C46 1.403(7) .
C45 H45 0.9300 .
C46 C47 1.383(8) .
C46 H46 0.9300 .
C47 C48 1.386(8) .
C47 C50 1.501(7) .
C48 C49 1.385(7) .
C48 H48 0.9300 .
C49 H49 0.9300 .
C50 O5 1.197(8) .
C50 O6 1.316(8) .
C51 O6 1.445(7) .
C51 H51A 0.9600 .
C51 H51B 0.9600 .
C51 H51C 0.9600 .
C52 N7 1.358(6) .
C52 C53 1.408(6) .
C53 C54 1.379(8) .
C53 H53 0.9300 .
C54 C55 1.409(7) .
C54 H54 0.9300 .
C55 C56 1.388(7) .
C55 N7 1.392(5) .
C56 C57 1.397(8) .
C56 C61 1.501(6) .
C57 N8 1.396(6) .
C57 C58 1.430(8) .
C58 C59 1.383(9) .
C58 H58 0.9300 .
C59 C60 1.401(8) .
C59 H59 0.9300 .
C60 N8 1.334(7) .
C60 H60 0.9300 .
C61 C66 1.371(7) .
C61 C62A 1.39(2) .
C61 C62B 1.40(3) .
C62A C63A 1.41(3) .
C62A H62A 0.9300 .
C63A C64 1.404(18) .
C63A H63A 0.9300 .
C62B C63B 1.42(3) .
C62B H62B 0.9300 .
C63B C64 1.39(2) .
C63B H63B 0.9300 .
C64 C65 1.351(8) .
C64 C67 1.500(7) .
C65 C66 1.388(7) .
C65 H65 0.9300 .
C66 H66 0.9300 .
C67 O7 1.180(7) .
C67 O8 1.313(7) .
C68 O8 1.429(7) .
C68 H68A 0.9600 .
C68 H68B 0.9600 .
C68 H68C 0.9600 .
C69 N9 1.321(7) .
C69 C70 1.415(8) .
C69 H69 0.9300 .
C70 C71 1.360(8) .
C70 H70 0.9300 .
C71 C72 1.428(8) .
C71 H71 0.9300 .
C72 N9 1.389(6) .
C72 C73 1.404(7) .
C73 C74 1.409(7) .
C73 C78 1.480(6) .
C74 N10 1.388(6) .
C74 C75 1.425(7) .
C75 C76 1.369(7) .
C75 H75 0.9300 .
C76 C77 1.408(7) .
C76 H76 0.9300 .
C77 N10 1.339(6) .
C77 C86 1.458(6) .
C78 C79 1.390(8) .
C78 C83 1.396(8) .
C79 C80 1.402(8) .
C79 H79 0.9300 .
C80 C81 1.381(9) .
C80 H80 0.9300 .
C81 C82 1.378(8) .
C81 C84 1.492(8) .
C82 C83 1.402(7) .
C82 H82 0.9300 .
C83 H83 0.9300 .
C84 O9 1.184(8) .
C84 O10 1.337(8) .
C85 O10 1.420(7) .
C85 H85A 0.9600 .
C85 H85B 0.9600 .
C85 H85C 0.9600 .
C86 N11 1.353(6) .
C86 C87 1.393(7) .
C87 C88 1.378(7) .
C87 H87 0.9300 .
C88 C89 1.431(7) .
C88 H88 0.9300 .
C89 N11 1.391(6) .
C89 C90 1.409(7) .
C90 C91 1.386(7) .
C90 C95 1.499(6) .
C91 N12 1.398(6) .
C91 C92 1.419(7) .
C92 C93 1.362(8) .
C92 H92 0.9300 .
C93 C94 1.412(7) .
C93 H93 0.9300 .
C94 N12 1.334(6) .
C94 H94 0.9300 .
C95 C96 1.385(7) .
C95 C100 1.400(7) .
C96 C97 1.377(7) .
C96 H96 0.9300 .
C97 C98 1.379(8) .
C97 H97 0.9300 .
C98 C99 1.378(9) .
C98 C101 1.501(7) .
C99 C100 1.387(7) .
C99 H99 0.9300 .
C100 H100 0.9300 .
C101 O11 1.183(8) .
C101 O12 1.271(8) .
C102 O12 1.486(9) .
C102 H10A 0.9600 .
C102 H10B 0.9600 .
C102 H10C 0.9600 .
N5 Zn2 1.981(4) .
N6 Zn2 1.999(4) .
N7 Zn3 1.990(4) .
N8 Zn3 1.994(4) .
N9 Zn2 1.989(4) .
N10 Zn2 1.994(4) .
N11 Zn3 1.990(4) .
N12 Zn3 1.988(4) .
